data_4519426
loop_
_publ_author_name
'Cai, Chen'
'Lu, Yi'
'Yuan, Chengcheng'
'Fang, Zheng'
'Yang, Xiaobing'
'Liu, Chengkou'
'Guo, Kai'

_publ_section_title
;
 Metal-Free C--C Cross Coupling: Electrosynthesis of Azaheterocycles
 through Anodic Oxidation Cyclization of 1,6-Enynes
;
_journal_issue 10
_journal_name_full 'ACS Sustainable Chemistry &amp; Engineering'
_journal_page_first 3288
_journal_page_last 3294
_journal_paper_doi 10.1021/acssuschemeng.1c07933
_journal_volume 10
_journal_year 2022
_chemical_formula_sum 'C25 H15 N O4'
_chemical_formula_weight 393.38
_space_group_crystal_system triclinic
_space_group_IT_number 2
_space_group_name_Hall '-P 1'
_space_group_name_H-M_alt 'P -1'
_atom_sites_solution_hydrogens geom
_audit_creation_method SHELXL-2014/7
_cell_angle_alpha 62.407(4)
_cell_angle_beta 72.632(4)
_cell_angle_gamma 84.054(4)
_cell_formula_units_Z 2
_cell_length_a 8.6432(4)
_cell_length_b 11.0448(5)
_cell_length_c 11.1069(4)
_cell_measurement_reflns_used 6448
_cell_measurement_temperature 293(2)
_cell_measurement_theta_max 74.1280
_cell_measurement_theta_min 4.5140
_cell_volume 896.10(8)
_computing_structure_refinement 'SHELXL-2014/7 (Sheldrick, 2014)'
_diffrn_ambient_temperature 293(2)
_diffrn_detector_area_resol_mean 10.0000
_diffrn_measured_fraction_theta_full 0.997
_diffrn_measured_fraction_theta_max 0.951
_diffrn_measurement_device_type 'XtaLAB Synergy, Dualflex, HyPix'
_diffrn_measurement_method '\w scans'
_diffrn_radiation_type CuK\a
_diffrn_radiation_wavelength 1.54178
_diffrn_reflns_av_R_equivalents 0.0266
_diffrn_reflns_av_unetI/netI 0.0280
_diffrn_reflns_Laue_measured_fraction_full 0.997
_diffrn_reflns_Laue_measured_fraction_max 0.951
_diffrn_reflns_limit_h_max 10
_diffrn_reflns_limit_h_min -10
_diffrn_reflns_limit_k_max 13
_diffrn_reflns_limit_k_min -13
_diffrn_reflns_limit_l_max 13
_diffrn_reflns_limit_l_min -13
_diffrn_reflns_number 8857
_diffrn_reflns_point_group_measured_fraction_full 0.997
_diffrn_reflns_point_group_measured_fraction_max 0.951
_diffrn_reflns_theta_full 67.679
_diffrn_reflns_theta_max 74.328
_diffrn_reflns_theta_min 4.521
_exptl_absorpt_coefficient_mu 0.814
_exptl_absorpt_correction_T_max 1.00000
_exptl_absorpt_correction_T_min 0.71168
_exptl_absorpt_correction_type multi-scan
_exptl_crystal_colour pink
_exptl_crystal_density_diffrn 1.458
_exptl_crystal_description solid
_exptl_crystal_F_000 408
_exptl_crystal_size_max 0.200
_exptl_crystal_size_mid 0.200
_exptl_crystal_size_min 0.100
_refine_diff_density_max 0.211
_refine_diff_density_min -0.349
_refine_diff_density_rms 0.068
_refine_ls_extinction_method none
_refine_ls_goodness_of_fit_ref 1.008
_refine_ls_hydrogen_treatment constr
_refine_ls_matrix_type full
_refine_ls_number_parameters 271
_refine_ls_number_reflns 3487
_refine_ls_number_restraints 0
_refine_ls_restrained_S_all 1.008
_refine_ls_R_factor_all 0.0437
_refine_ls_R_factor_gt 0.0417
_refine_ls_shift/su_max 0.000
_refine_ls_shift/su_mean 0.000
_refine_ls_structure_factor_coef Fsqd
_refine_ls_weighting_details 'w=1/[\s^2^(Fo^2^)+(0.1000P)^2^+0.1380P] where P=(Fo^2^+2Fc^2^)/3'
_refine_ls_weighting_scheme calc
_refine_ls_wR_factor_gt 0.1292
_refine_ls_wR_factor_ref 0.1320
_reflns_Friedel_coverage 0.000
_reflns_number_gt 3272
_reflns_number_total 3487
_reflns_threshold_expression 'I > 2\s(I)'
_cod_data_source_file sc1c07933_si_002.cif
_cod_data_source_block X
_cod_database_code 4519426
_shelx_shelxl_version_number 2014/7
_shelx_space_group_comment
;
The symmetry employed for this shelxl refinement is uniquely defined
by the following loop, which should always be used as a source of
symmetry information in preference to the above space-group names.
They are only intended as comments.
;
_shelx_estimated_absorpt_t_min 0.854
_shelx_estimated_absorpt_t_max 0.923

loop_
_space_group_symop_operation_xyz
'x, y, z'
'-x, -y, -z'

loop_
_atom_site_label
_atom_site_type_symbol
_atom_site_fract_x
_atom_site_fract_y
_atom_site_fract_z
_atom_site_U_iso_or_equiv
_atom_site_adp_type
_atom_site_occupancy
_atom_site_site_symmetry_order
_atom_site_calc_flag
_atom_site_refinement_flags_posn
_atom_site_refinement_flags_adp
_atom_site_refinement_flags_occupancy
_atom_site_disorder_assembly
_atom_site_disorder_group
N N 0.24782(12) 0.65488(10) 0.36265(10) 0.0163(2) Uani 1 1 d . . . . .
O1 O 0.34573(10) 0.38763(8) 0.81288(9) 0.0201(2) Uani 1 1 d . . . . .
C1 C 0.34097(13) 0.64947(12) 0.58845(12) 0.0149(3) Uani 1 1 d . . . . .
O2 O 0.09668(10) 0.42859(8) 0.40690(8) 0.0178(2) Uani 1 1 d . . . . .
C2 C 0.29475(13) 0.53078(12) 0.59347(11) 0.0143(3) Uani 1 1 d . . . . .
O3 O 0.56041(10) 0.65707(9) 0.66454(9) 0.0206(2) Uani 1 1 d . . . . .
C3 C 0.29823(13) 0.39577(12) 0.71608(12) 0.0154(3) Uani 1 1 d . . . . .
O4 O 0.06729(9) 0.67587(9) 0.77237(8) 0.0184(2) Uani 1 1 d . . . . .
C4 C 0.24220(14) 0.27221(12) 0.71753(12) 0.0166(3) Uani 1 1 d . . . . .
C5 C 0.24964(16) 0.14390(13) 0.82930(13) 0.0219(3) Uani 1 1 d . . . . .
H5A H 0.2909 0.1367 0.9006 0.026 Uiso 1 1 calc R U . . .
C6 C 0.19581(17) 0.02768(13) 0.83418(14) 0.0273(3) Uani 1 1 d . . . . .
H6A H 0.2015 -0.0576 0.9085 0.033 Uiso 1 1 calc R U . . .
C7 C 0.13301(16) 0.03793(13) 0.72801(15) 0.0258(3) Uani 1 1 d . . . . .
H7A H 0.0974 -0.0405 0.7313 0.031 Uiso 1 1 calc R U . . .
C8 C 0.12368(15) 0.16465(13) 0.61776(13) 0.0210(3) Uani 1 1 d . . . . .
H8A H 0.0803 0.1713 0.5478 0.025 Uiso 1 1 calc R U . . .
C9 C 0.17888(14) 0.28233(12) 0.61087(12) 0.0165(3) Uani 1 1 d . . . . .
C10 C 0.16796(13) 0.41719(12) 0.49048(12) 0.0152(3) Uani 1 1 d . . . . .
C11 C 0.24240(14) 0.54071(12) 0.47937(12) 0.0147(3) Uani 1 1 d . . . . .
C12 C 0.30104(14) 0.77147(12) 0.35361(12) 0.0161(3) Uani 1 1 d . . . . .
C13 C 0.31340(15) 0.89384(12) 0.22563(12) 0.0197(3) Uani 1 1 d . . . . .
H13A H 0.2904 0.8916 0.1501 0.024 Uiso 1 1 calc R U . . .
C14 C 0.35897(15) 1.01495(12) 0.21321(13) 0.0213(3) Uani 1 1 d . . . . .
H14A H 0.3697 1.0942 0.1282 0.026 Uiso 1 1 calc R U . . .
C15 C 0.38987(15) 1.02077(13) 0.32856(14) 0.0225(3) Uani 1 1 d . . . . .
H15A H 0.4152 1.1045 0.3206 0.027 Uiso 1 1 calc R U . . .
C16 C 0.38266(15) 0.90400(12) 0.45180(13) 0.0200(3) Uani 1 1 d . . . . .
H16A H 0.4047 0.9088 0.5265 0.024 Uiso 1 1 calc R U . . .
C17 C 0.34171(14) 0.77550(12) 0.46670(12) 0.0158(3) Uani 1 1 d . . . . .
C18 C 0.41262(13) 0.65040(11) 0.69710(11) 0.0145(2) Uani 1 1 d . . . . .
C19 C 0.31370(13) 0.65505(11) 0.82956(11) 0.0146(3) Uani 1 1 d . . . . .
C20 C 0.39790(14) 0.64569(11) 0.92346(12) 0.0159(3) Uani 1 1 d . . . . .
H20A H 0.5099 0.6382 0.8995 0.019 Uiso 1 1 calc R U . . .
C21 C 0.31863(15) 0.64736(12) 1.05066(12) 0.0180(3) Uani 1 1 d . . . . .
H21A H 0.3762 0.6402 1.1122 0.022 Uiso 1 1 calc R U . . .
C22 C 0.15158(15) 0.65998(12) 1.08501(12) 0.0181(3) Uani 1 1 d . . . . .
H22A H 0.0972 0.6614 1.1703 0.022 Uiso 1 1 calc R U . . .
C23 C 0.06421(14) 0.67054(11) 0.99400(12) 0.0167(3) Uani 1 1 d . . . . .
H23A H -0.0475 0.6800 1.0181 0.020 Uiso 1 1 calc R U . . .
C24 C 0.14444(13) 0.66695(11) 0.86603(11) 0.0146(3) Uani 1 1 d . . . . .
C25 C -0.10490(14) 0.69110(13) 0.80715(13) 0.0194(3) Uani 1 1 d . . . . .
H25A H -0.1446 0.6962 0.7330 0.029 Uiso 1 1 calc R U . . .
H25B H -0.1565 0.6140 0.8946 0.029 Uiso 1 1 calc R U . . .
H25C H -0.1289 0.7733 0.8172 0.029 Uiso 1 1 calc R U . . .

loop_
_atom_site_aniso_label
_atom_site_aniso_U_11
_atom_site_aniso_U_22
_atom_site_aniso_U_33
_atom_site_aniso_U_23
_atom_site_aniso_U_13
_atom_site_aniso_U_12
N 0.0168(5) 0.0172(5) 0.0154(5) -0.0076(4) -0.0047(4) 0.0008(4)
O1 0.0250(5) 0.0201(4) 0.0171(4) -0.0075(3) -0.0104(3) 0.0019(3)
C1 0.0115(5) 0.0189(6) 0.0142(5) -0.0084(5) -0.0024(4) 0.0013(4)
O2 0.0191(4) 0.0205(4) 0.0175(4) -0.0106(3) -0.0072(3) 0.0015(3)
C2 0.0122(5) 0.0163(6) 0.0133(5) -0.0067(5) -0.0025(4) 0.0010(4)
O3 0.0159(4) 0.0288(5) 0.0186(4) -0.0117(4) -0.0049(3) 0.0001(3)
C3 0.0124(5) 0.0190(6) 0.0136(5) -0.0073(5) -0.0026(4) 0.0019(4)
O4 0.0141(4) 0.0277(5) 0.0175(4) -0.0129(4) -0.0061(3) 0.0018(3)
C4 0.0145(5) 0.0171(6) 0.0151(5) -0.0061(5) -0.0018(4) 0.0003(4)
C5 0.0244(6) 0.0192(6) 0.0206(6) -0.0064(5) -0.0088(5) 0.0008(5)
C6 0.0330(7) 0.0164(6) 0.0269(7) -0.0030(5) -0.0120(6) -0.0002(5)
C7 0.0298(7) 0.0162(6) 0.0317(7) -0.0090(5) -0.0109(6) -0.0027(5)
C8 0.0211(6) 0.0207(6) 0.0220(6) -0.0099(5) -0.0066(5) -0.0009(5)
C9 0.0144(5) 0.0172(6) 0.0165(6) -0.0077(5) -0.0025(4) 0.0007(4)
C10 0.0139(5) 0.0181(6) 0.0150(5) -0.0098(5) -0.0028(4) 0.0020(4)
C11 0.0134(5) 0.0165(6) 0.0145(5) -0.0076(4) -0.0037(4) 0.0015(4)
C12 0.0150(5) 0.0173(6) 0.0166(5) -0.0082(5) -0.0045(4) 0.0013(4)
C13 0.0220(6) 0.0208(6) 0.0168(6) -0.0074(5) -0.0083(5) 0.0018(5)
C14 0.0247(6) 0.0160(6) 0.0186(6) -0.0030(5) -0.0080(5) 0.0008(5)
C15 0.0265(6) 0.0168(6) 0.0250(6) -0.0079(5) -0.0102(5) -0.0021(5)
C16 0.0230(6) 0.0183(6) 0.0203(6) -0.0084(5) -0.0084(5) -0.0009(5)
C17 0.0141(5) 0.0176(6) 0.0149(5) -0.0071(5) -0.0033(4) 0.0003(4)
C18 0.0163(5) 0.0117(5) 0.0149(5) -0.0051(4) -0.0049(4) -0.0001(4)
C19 0.0181(6) 0.0115(5) 0.0137(5) -0.0045(4) -0.0053(4) -0.0005(4)
C20 0.0173(5) 0.0132(5) 0.0163(5) -0.0047(4) -0.0068(4) 0.0000(4)
C21 0.0246(6) 0.0156(5) 0.0159(5) -0.0064(4) -0.0098(5) 0.0012(4)
C22 0.0242(6) 0.0161(6) 0.0123(5) -0.0060(4) -0.0034(4) 0.0001(4)
C23 0.0174(5) 0.0151(5) 0.0162(5) -0.0067(4) -0.0036(4) 0.0004(4)
C24 0.0173(6) 0.0118(5) 0.0145(5) -0.0047(4) -0.0060(4) -0.0004(4)
C25 0.0160(6) 0.0232(6) 0.0228(6) -0.0125(5) -0.0079(5) 0.0031(4)

loop_
_atom_type_symbol
_atom_type_description
_atom_type_scat_dispersion_real
_atom_type_scat_dispersion_imag
_atom_type_scat_source
C C 0.0181 0.0091 'International Tables Vol C Tables 4.2.6.8 and 6.1.1.4'
H H 0.0000 0.0000 'International Tables Vol C Tables 4.2.6.8 and 6.1.1.4'
N N 0.0311 0.0180 'International Tables Vol C Tables 4.2.6.8 and 6.1.1.4'
O O 0.0492 0.0322 'International Tables Vol C Tables 4.2.6.8 and 6.1.1.4'

loop_
_geom_angle_atom_site_label_1
_geom_angle_atom_site_label_2
_geom_angle_atom_site_label_3
_geom_angle
_geom_angle_site_symmetry_1
_geom_angle_site_symmetry_3
_geom_angle_publ_flag
C11 N C12 117.58(10) . . ?
C2 C1 C17 118.70(10) . . ?
C2 C1 C18 123.11(10) . . ?
C17 C1 C18 117.66(10) . . ?
C1 C2 C11 118.53(10) . . ?
C1 C2 C3 120.69(10) . . ?
C11 C2 C3 120.78(10) . . ?
O1 C3 C4 121.32(10) . . ?
O1 C3 C2 120.49(11) . . ?
C4 C3 C2 118.18(10) . . ?
C24 O4 C25 117.61(8) . . ?
C5 C4 C9 119.56(11) . . ?
C5 C4 C3 119.11(11) . . ?
C9 C4 C3 121.32(10) . . ?
C6 C5 C4 120.18(12) . . ?
C6 C5 H5A 119.9 . . ?
C4 C5 H5A 119.9 . . ?
C5 C6 C7 120.18(11) . . ?
C5 C6 H6A 119.9 . . ?
C7 C6 H6A 119.9 . . ?
C8 C7 C6 120.02(12) . . ?
C8 C7 H7A 120.0 . . ?
C6 C7 H7A 120.0 . . ?
C7 C8 C9 120.37(12) . . ?
C7 C8 H8A 119.8 . . ?
C9 C8 H8A 119.8 . . ?
C8 C9 C4 119.68(11) . . ?
C8 C9 C10 119.11(11) . . ?
C4 C9 C10 121.21(10) . . ?
O2 C10 C9 121.49(10) . . ?
O2 C10 C11 120.86(10) . . ?
C9 C10 C11 117.60(10) . . ?
N C11 C2 124.17(11) . . ?
N C11 C10 115.66(10) . . ?
C2 C11 C10 120.11(10) . . ?
N C12 C13 117.78(10) . . ?
N C12 C17 122.86(11) . . ?
C13 C12 C17 119.35(11) . . ?
C14 C13 C12 120.21(11) . . ?
C14 C13 H13A 119.9 . . ?
C12 C13 H13A 119.9 . . ?
C13 C14 C15 120.57(11) . . ?
C13 C14 H14A 119.7 . . ?
C15 C14 H14A 119.7 . . ?
C16 C15 C14 120.38(11) . . ?
C16 C15 H15A 119.8 . . ?
C14 C15 H15A 119.8 . . ?
C15 C16 C17 120.59(11) . . ?
C15 C16 H16A 119.7 . . ?
C17 C16 H16A 119.7 . . ?
C16 C17 C1 123.52(11) . . ?
C16 C17 C12 118.72(11) . . ?
C1 C17 C12 117.76(11) . . ?
O3 C18 C19 120.71(10) . . ?
O3 C18 C1 115.44(9) . . ?
C19 C18 C1 123.65(10) . . ?
C20 C19 C24 118.93(10) . . ?
C20 C19 C18 116.44(10) . . ?
C24 C19 C18 124.63(10) . . ?
C21 C20 C19 121.64(11) . . ?
C21 C20 H20A 119.2 . . ?
C19 C20 H20A 119.2 . . ?
C20 C21 C22 118.85(11) . . ?
C20 C21 H21A 120.6 . . ?
C22 C21 H21A 120.6 . . ?
C21 C22 C23 121.10(10) . . ?
C21 C22 H22A 119.5 . . ?
C23 C22 H22A 119.5 . . ?
C22 C23 C24 119.98(11) . . ?
C22 C23 H23A 120.0 . . ?
C24 C23 H23A 120.0 . . ?
O4 C24 C23 123.32(10) . . ?
O4 C24 C19 117.18(10) . . ?
C23 C24 C19 119.49(10) . . ?
O4 C25 H25A 109.5 . . ?
O4 C25 H25B 109.5 . . ?
H25A C25 H25B 109.5 . . ?
O4 C25 H25C 109.5 . . ?
H25A C25 H25C 109.5 . . ?
H25B C25 H25C 109.5 . . ?

loop_
_geom_bond_atom_site_label_1
_geom_bond_atom_site_label_2
_geom_bond_distance
_geom_bond_site_symmetry_2
_geom_bond_publ_flag
N C11 1.3170(16) . ?
N C12 1.3621(15) . ?
O1 C3 1.2243(14) . ?
C1 C2 1.3815(17) . ?
C1 C17 1.4210(16) . ?
C1 C18 1.5162(15) . ?
O2 C10 1.2143(14) . ?
C2 C11 1.4235(16) . ?
C2 C3 1.4875(16) . ?
O3 C18 1.2194(14) . ?
C3 C4 1.4863(16) . ?
O4 C24 1.3573(13) . ?
O4 C25 1.4344(14) . ?
C4 C5 1.3974(17) . ?
C4 C9 1.4025(16) . ?
C5 C6 1.3825(18) . ?
C5 H5A 0.9300 . ?
C6 C7 1.3942(19) . ?
C6 H6A 0.9300 . ?
C7 C8 1.3830(18) . ?
C7 H7A 0.9300 . ?
C8 C9 1.3919(17) . ?
C8 H8A 0.9300 . ?
C9 C10 1.4888(16) . ?
C10 C11 1.5062(16) . ?
C12 C13 1.4206(16) . ?
C12 C17 1.4220(16) . ?
C13 C14 1.3672(17) . ?
C13 H13A 0.9300 . ?
C14 C15 1.4146(17) . ?
C14 H14A 0.9300 . ?
C15 C16 1.3680(17) . ?
C15 H15A 0.9300 . ?
C16 C17 1.4207(17) . ?
C16 H16A 0.9300 . ?
C18 C19 1.4859(15) . ?
C19 C20 1.4021(15) . ?
C19 C24 1.4061(16) . ?
C20 C21 1.3818(17) . ?
C20 H20A 0.9300 . ?
C21 C22 1.3886(17) . ?
C21 H21A 0.9300 . ?
C22 C23 1.3907(16) . ?
C22 H22A 0.9300 . ?
C23 C24 1.4002(16) . ?
C23 H23A 0.9300 . ?
C25 H25A 0.9600 . ?
C25 H25B 0.9600 . ?
C25 H25C 0.9600 . ?

loop_
_geom_torsion_atom_site_label_1
_geom_torsion_atom_site_label_2
_geom_torsion_atom_site_label_3
_geom_torsion_atom_site_label_4
_geom_torsion
_geom_torsion_site_symmetry_1
_geom_torsion_site_symmetry_2
_geom_torsion_site_symmetry_3
_geom_torsion_site_symmetry_4
_geom_torsion_publ_flag
C17 C1 C2 C11 -2.98(16) . . . . ?
C18 C1 C2 C11 -174.45(9) . . . . ?
C17 C1 C2 C3 177.58(9) . . . . ?
C18 C1 C2 C3 6.10(17) . . . . ?
C1 C2 C3 O1 -1.70(17) . . . . ?
C11 C2 C3 O1 178.87(10) . . . . ?
C1 C2 C3 C4 178.12(9) . . . . ?
C11 C2 C3 C4 -1.31(16) . . . . ?
O1 C3 C4 C5 -2.35(17) . . . . ?
C2 C3 C4 C5 177.84(10) . . . . ?
O1 C3 C4 C9 176.21(10) . . . . ?
C2 C3 C4 C9 -3.60(16) . . . . ?
C9 C4 C5 C6 0.38(19) . . . . ?
C3 C4 C5 C6 178.96(11) . . . . ?
C4 C5 C6 C7 -0.3(2) . . . . ?
C5 C6 C7 C8 -0.3(2) . . . . ?
C6 C7 C8 C9 0.9(2) . . . . ?
C7 C8 C9 C4 -0.88(18) . . . . ?
C7 C8 C9 C10 179.70(11) . . . . ?
C5 C4 C9 C8 0.22(17) . . . . ?
C3 C4 C9 C8 -178.32(10) . . . . ?
C5 C4 C9 C10 179.64(10) . . . . ?
C3 C4 C9 C10 1.09(17) . . . . ?
C8 C9 C10 O2 7.99(16) . . . . ?
C4 C9 C10 O2 -171.43(10) . . . . ?
C8 C9 C10 C11 -174.63(9) . . . . ?
C4 C9 C10 C11 5.96(16) . . . . ?
C12 N C11 C2 -2.70(17) . . . . ?
C12 N C11 C10 174.39(9) . . . . ?
C1 C2 C11 N 6.01(17) . . . . ?
C3 C2 C11 N -174.55(10) . . . . ?
C1 C2 C11 C10 -170.96(9) . . . . ?
C3 C2 C11 C10 8.49(16) . . . . ?
O2 C10 C11 N -10.56(15) . . . . ?
C9 C10 C11 N 172.04(9) . . . . ?
O2 C10 C11 C2 166.66(10) . . . . ?
C9 C10 C11 C2 -10.74(15) . . . . ?
C11 N C12 C13 177.48(10) . . . . ?
C11 N C12 C17 -3.49(17) . . . . ?
N C12 C13 C14 176.98(10) . . . . ?
C17 C12 C13 C14 -2.08(18) . . . . ?
C12 C13 C14 C15 -1.80(19) . . . . ?
C13 C14 C15 C16 3.36(19) . . . . ?
C14 C15 C16 C17 -0.94(19) . . . . ?
C15 C16 C17 C1 176.30(11) . . . . ?
C15 C16 C17 C12 -2.90(18) . . . . ?
C2 C1 C17 C16 178.21(10) . . . . ?
C18 C1 C17 C16 -9.85(17) . . . . ?
C2 C1 C17 C12 -2.59(16) . . . . ?
C18 C1 C17 C12 169.35(9) . . . . ?
N C12 C17 C16 -174.63(10) . . . . ?
C13 C12 C17 C16 4.39(17) . . . . ?
N C12 C17 C1 6.13(17) . . . . ?
C13 C12 C17 C1 -174.86(10) . . . . ?
C2 C1 C18 O3 95.51(13) . . . . ?
C17 C1 C18 O3 -76.05(13) . . . . ?
C2 C1 C18 C19 -89.60(14) . . . . ?
C17 C1 C18 C19 98.84(13) . . . . ?
O3 C18 C19 C20 -9.67(16) . . . . ?
C1 C18 C19 C20 175.69(10) . . . . ?
O3 C18 C19 C24 170.82(10) . . . . ?
C1 C18 C19 C24 -3.81(17) . . . . ?
C24 C19 C20 C21 0.25(17) . . . . ?
C18 C19 C20 C21 -179.28(10) . . . . ?
C19 C20 C21 C22 -0.63(17) . . . . ?
C20 C21 C22 C23 0.13(17) . . . . ?
C21 C22 C23 C24 0.74(17) . . . . ?
C25 O4 C24 C23 0.65(15) . . . . ?
C25 O4 C24 C19 -178.65(9) . . . . ?
C22 C23 C24 O4 179.61(9) . . . . ?
C22 C23 C24 C19 -1.11(17) . . . . ?
C20 C19 C24 O4 179.95(9) . . . . ?
C18 C19 C24 O4 -0.56(16) . . . . ?
C20 C19 C24 C23 0.62(16) . . . . ?
C18 C19 C24 C23 -179.88(10) . . . . ?
